data_4336168
loop_
_publ_author_name
'Jun Yoshida'
'Go Watanabe'
'Kaori Kakizawa'
'Yasuhiro Kawabata'
'Hidetaka Yuge'

_publ_contact_author_address
;
Department of Chemistry, School of Science, 
Kitasato University, 1-15-1 Kitasato, Minami-ku, 
Sagamihara, Kanagawa, 252-0329, Japan.
;
_publ_contact_author_email yoshidaj@kitasato-u.ac.jp
_publ_contact_author_fax '+81 042-778-7980'
_publ_contact_author_name 'Jun Yoshida'
_publ_contact_author_phone '+81 042-778-9953'
_publ_section_title
;
 Tris(\b-diketonato) Ru(III) Complexes as Chiral Dopants for Nematic
 Liquid Crystals: the Effect of the Molecular Structure on the Helical
 Twisting Power
;
_journal_name_full 'Inorganic Chemistry'
_journal_page_first 11042
_journal_page_last 11050
_journal_paper_doi 10.1021/ic401240f
_journal_volume 52
_journal_year 2013
_chemical_formula_moiety 'C39 H33 O6 Ru'
_chemical_formula_sum 'C39 H33 O6 Ru'
_chemical_formula_weight 698.72
_chemical_name_systematic
;
 ?
;
_space_group_crystal_system orthorhombic
_space_group_IT_number 60
_space_group_name_Hall '-P 2n 2ab'
_space_group_name_H-M_alt 'P b c n'
_symmetry_space_group_name_Hall '-P 2n 2ab'
_symmetry_space_group_name_H-M 'P b c n'
_atom_sites_solution_hydrogens geom
_atom_sites_solution_primary direct
_atom_sites_solution_secondary difmap
_audit_creation_method 'WinGX routine CIF_UPDATE'
_cell_angle_alpha 90
_cell_angle_beta 90
_cell_angle_gamma 90
_cell_formula_units_Z 4
_cell_length_a 13.0982(12)
_cell_length_b 21.3621(19)
_cell_length_c 11.9411(10)
_cell_measurement_reflns_used 9795
_cell_measurement_temperature 120(2)
_cell_measurement_theta_max 27.4262
_cell_measurement_theta_min 2.4972
_cell_volume 3341.2(5)
_computing_cell_refinement 'SAINT V7.68A (Bruker AXS, 2009)'
_computing_data_reduction 'SAINT V7.68A (Bruker AXS, 2009)'
_computing_structure_refinement 'SHELXL-97 (Sheldrick, 1997)'
_computing_structure_solution 'SHELXS-97 (Sheldrick, 1990)'
_diffrn_ambient_temperature 120(2)
_diffrn_detector_area_resol_mean 8.3333
_diffrn_measured_fraction_theta_full 0.995
_diffrn_measured_fraction_theta_max 0.995
_diffrn_measurement_device_type 'CCD area detector'
_diffrn_measurement_method 'phi and omega scans'
_diffrn_radiation_monochromator graphite
_diffrn_radiation_source 'fine-focus sealed tube'
_diffrn_radiation_type MoK\a
_diffrn_radiation_wavelength 0.71073
_diffrn_reflns_av_R_equivalents 0.0474
_diffrn_reflns_av_unetI/netI 0.0263
_diffrn_reflns_limit_h_max 16
_diffrn_reflns_limit_h_min -16
_diffrn_reflns_limit_k_max 27
_diffrn_reflns_limit_k_min -27
_diffrn_reflns_limit_l_max 15
_diffrn_reflns_limit_l_min -15
_diffrn_reflns_number 34547
_diffrn_reflns_theta_full 27.5
_diffrn_reflns_theta_max 27.5
_diffrn_reflns_theta_min 1.82
_exptl_absorpt_coefficient_mu 0.515
_exptl_absorpt_correction_T_max 0.91
_exptl_absorpt_correction_T_min 0.76
_exptl_absorpt_correction_type multi-scan
_exptl_absorpt_process_details 'SADABS V2008/1 (Bruker AXS)'
_exptl_crystal_colour green
_exptl_crystal_density_diffrn 1.389
_exptl_crystal_description plate
_exptl_crystal_F_000 1436
_exptl_crystal_size_max 0.37
_exptl_crystal_size_mid 0.31
_exptl_crystal_size_min 0.2
_refine_diff_density_max 0.553
_refine_diff_density_min -0.776
_refine_diff_density_rms 0.111
_refine_ls_extinction_method none
_refine_ls_goodness_of_fit_ref 1.156
_refine_ls_hydrogen_treatment noref
_refine_ls_matrix_type full
_refine_ls_number_parameters 214
_refine_ls_number_reflns 3812
_refine_ls_number_restraints 0
_refine_ls_restrained_S_all 1.156
_refine_ls_R_factor_all 0.0565
_refine_ls_R_factor_gt 0.0302
_refine_ls_shift/su_max 0.001
_refine_ls_shift/su_mean 0
_refine_ls_structure_factor_coef Fsqd
_refine_ls_weighting_details 'calc w=1/[\s^2^(Fo^2^)+(0.0506P)^2^+2.1990P] where P=(Fo^2^+2Fc^2^)/3'
_refine_ls_weighting_scheme calc
_refine_ls_wR_factor_ref 0.1063
_reflns_number_gt 2745
_reflns_number_total 3812
_reflns_threshold_expression >2sigma(I)
_cod_data_source_file ic401240f_si_003.cif
_cod_data_source_block Ru(acacC2Ph)3
_cod_database_code 4336168

loop_
_symmetry_equiv_pos_as_xyz
'x, y, z'
'-x+1/2, -y+1/2, z+1/2'
'x+1/2, -y+1/2, -z'
'-x, y, -z+1/2'
'-x, -y, -z'
'x-1/2, y-1/2, -z-1/2'
'-x-1/2, y-1/2, z'
'x, -y, z-1/2'

loop_
_atom_site_label
_atom_site_fract_x
_atom_site_fract_y
_atom_site_fract_z
_atom_site_U_iso_or_equiv
_atom_site_adp_type
_atom_site_calc_flag
_atom_site_refinement_flags
_atom_site_occupancy
_atom_site_type_symbol
C1 0.2614(2) 0.25637(15) 0.9643(3) 0.0386(7) Uani d . 1 C
H1 0.2958 0.2243 0.9192 0.058 Uiso calc R 1 H
H2 0.2546 0.2415 1.0416 0.058 Uiso calc R 1 H
H3 0.3018 0.295 0.9633 0.058 Uiso calc R 1 H
C2 0.1572(2) 0.26908(13) 0.9164(2) 0.0255(6) Uani d . 1 C
C3 0.0937(2) 0.31496(13) 0.9659(2) 0.0248(6) Uani d . 1 C
C4 -0.0057(2) 0.33034(12) 0.9301(2) 0.0252(5) Uani d . 1 C
C5 -0.0630(2) 0.38164(15) 0.9894(3) 0.0370(7) Uani d . 1 C
H4 -0.1306 0.3866 0.9553 0.055 Uiso calc R 1 H
H5 -0.025 0.421 0.9827 0.055 Uiso calc R 1 H
H6 -0.0707 0.3708 1.0687 0.055 Uiso calc R 1 H
O1 0.13420(14) 0.23616(9) 0.83100(15) 0.0260(4) Uani d . 1 O
O2 -0.05428(14) 0.30485(9) 0.85015(15) 0.0274(4) Uani d . 1 O
C6 0.1323(2) 0.35042(13) 1.0588(2) 0.0285(6) Uani d . 1 C
C7 0.1564(2) 0.38299(14) 1.1352(2) 0.0304(6) Uani d . 1 C
C8 0.1795(2) 0.42879(14) 1.2198(2) 0.0307(6) Uani d . 1 C
C9 0.1326(3) 0.48758(16) 1.2135(3) 0.0461(8) Uani d . 1 C
H7 0.0873 0.4965 1.1535 0.055 Uiso calc R 1 H
C10 0.1512(3) 0.53245(17) 1.2932(3) 0.0536(10) Uani d . 1 C
H8 0.1187 0.5721 1.2881 0.064 Uiso calc R 1 H
C11 0.2168(3) 0.51993(17) 1.3803(3) 0.0488(9) Uani d . 1 C
H9 0.2293 0.5509 1.4358 0.059 Uiso calc R 1 H
C12 0.2647(2) 0.46240(16) 1.3874(3) 0.0392(8) Uani d . 1 C
H10 0.3105 0.4542 1.4473 0.047 Uiso calc R 1 H
C13 0.2464(2) 0.41690(15) 1.3079(2) 0.0313(6) Uani d . 1 C
H11 0.2795 0.3774 1.3134 0.038 Uiso calc R 1 H
O3 -0.05080(14) 0.17298(9) 0.85650(14) 0.0258(4) Uani d . 1 O
C14 -0.0782(2) 0.07605(14) 0.9424(2) 0.0349(7) Uani d . 1 C
H12 -0.1063 0.104 0.9997 0.052 Uiso calc R 1 H
H13 -0.0211 0.0522 0.9741 0.052 Uiso calc R 1 H
H14 -0.1314 0.0471 0.9171 0.052 Uiso calc R 1 H
C15 -0.0411(2) 0.11402(13) 0.8449(2) 0.0245(6) Uani d . 1 C
C16 0 0.08327(18) 0.75 0.0255(8) Uani d S 1 C
C17 0 0.0152(2) 0.75 0.0300(8) Uani d S 1 C
C18 0 -0.0391(2) 0.75 0.0361(9) Uani d S 1 C
C19 0 -0.1071(2) 0.75 0.0392(10) Uani d S 1 C
C20 0.0868(3) -0.14018(17) 0.7185(3) 0.0508(9) Uani d . 1 C
H15 0.1468 -0.1183 0.697 0.061 Uiso calc R 1 H
C21 0.0858(4) -0.20571(19) 0.7183(3) 0.0633(12) Uani d . 1 C
H16 0.1449 -0.2282 0.6961 0.076 Uiso calc R 1 H
C22 0 -0.2373(2) 0.75 0.064(2) Uani d S 1 C
H17 0 -0.2817 0.75 0.077 Uiso calc SR 1 H
Ru1 0 0.237758(14) 0.75 0.02111(11) Uani d S 1 Ru

loop_
_atom_site_aniso_label
_atom_site_aniso_U_11
_atom_site_aniso_U_22
_atom_site_aniso_U_33
_atom_site_aniso_U_12
_atom_site_aniso_U_13
_atom_site_aniso_U_23
C1 0.0293(16) 0.0481(19) 0.0384(16) 0.0069(14) -0.0098(13) -0.0108(15)
C2 0.0250(13) 0.0279(15) 0.0237(13) -0.0022(11) -0.0012(11) 0.0004(11)
C3 0.0280(13) 0.0241(14) 0.0222(13) -0.0016(11) 0.0023(11) -0.0013(11)
C4 0.0299(14) 0.0217(13) 0.0239(12) -0.0003(12) 0.0042(12) 0.0009(10)
C5 0.0353(17) 0.0349(17) 0.0408(17) 0.0084(13) -0.0004(13) -0.0075(14)
O1 0.0249(9) 0.0289(10) 0.0243(9) 0.0030(8) -0.0003(8) -0.0050(8)
O2 0.0247(10) 0.0288(10) 0.0286(10) 0.0042(8) 0.0000(8) -0.0017(8)
C6 0.0279(14) 0.0301(15) 0.0274(14) -0.0010(12) 0.0033(12) 0.0004(12)
C7 0.0292(14) 0.0356(16) 0.0266(14) -0.0009(12) 0.0022(12) 0.0004(12)
C8 0.0304(15) 0.0341(17) 0.0276(14) -0.0037(13) 0.0026(11) -0.0064(12)
C9 0.050(2) 0.041(2) 0.0472(19) 0.0096(16) -0.0157(16) -0.0121(16)
C10 0.049(2) 0.043(2) 0.069(2) 0.0097(17) -0.0149(19) -0.0276(19)
C11 0.0379(17) 0.060(2) 0.049(2) -0.0045(16) 0.0001(16) -0.0313(18)
C12 0.0286(16) 0.059(2) 0.0297(15) -0.0084(15) 0.0000(12) -0.0084(15)
C13 0.0244(14) 0.0415(17) 0.0280(15) -0.0038(12) 0.0044(12) -0.0018(13)
O3 0.0301(10) 0.0279(10) 0.0195(9) 0.0027(8) 0.0033(8) 0.0031(8)
C14 0.0380(16) 0.0367(17) 0.0299(15) 0.0019(14) 0.0027(13) 0.0122(13)
C15 0.0185(12) 0.0314(15) 0.0238(13) -0.0002(11) -0.0028(11) 0.0047(11)
C16 0.0218(17) 0.0268(19) 0.0280(18) 0 -0.0011(16) 0
C17 0.0254(18) 0.034(2) 0.030(2) 0 -0.0029(18) 0
C18 0.041(2) 0.034(2) 0.034(2) 0 -0.002(2) 0
C19 0.064(3) 0.025(2) 0.029(2) 0 -0.008(2) 0
C20 0.071(3) 0.0379(19) 0.0437(19) 0.0070(18) 0.0003(18) 0.0006(15)
C21 0.104(4) 0.041(2) 0.044(2) 0.020(2) -0.001(2) -0.0045(17)
C22 0.127(6) 0.028(3) 0.038(3) 0 -0.005(3) 0
Ru1 0.02257(16) 0.02185(17) 0.01892(16) 0 0.00009(12) 0

loop_
_atom_type_symbol
_atom_type_description
_atom_type_scat_dispersion_real
_atom_type_scat_dispersion_imag
_atom_type_scat_source
C C 0.0033 0.0016 'International Tables Vol C Tables 4.2.6.8 and 6.1.1.4'
H H 0 0 'International Tables Vol C Tables 4.2.6.8 and 6.1.1.4'
O O 0.0106 0.006 'International Tables Vol C Tables 4.2.6.8 and 6.1.1.4'
Ru Ru -1.2594 0.8363 'International Tables Vol C Tables 4.2.6.8 and 6.1.1.4'

loop_
_geom_angle_atom_site_label_1
_geom_angle_atom_site_label_2
_geom_angle_atom_site_label_3
_geom_angle
_geom_angle_site_symmetry_1
_geom_angle_site_symmetry_3
C2 C1 H1 109.5 . .
C2 C1 H2 109.5 . .
H1 C1 H2 109.5 . .
C2 C1 H3 109.5 . .
H1 C1 H3 109.5 . .
H2 C1 H3 109.5 . .
O1 C2 C3 125.2(2) . .
O1 C2 C1 114.8(2) . .
C3 C2 C1 120.0(2) . .
C4 C3 C2 125.3(2) . .
C4 C3 C6 115.9(2) . .
C2 C3 C6 118.7(2) . .
O2 C4 C3 126.2(2) . .
O2 C4 C5 114.6(2) . .
C3 C4 C5 119.2(2) . .
C4 C5 H4 109.5 . .
C4 C5 H5 109.5 . .
H4 C5 H5 109.5 . .
C4 C5 H6 109.5 . .
H4 C5 H6 109.5 . .
H5 C5 H6 109.5 . .
C2 O1 Ru1 125.69(17) . .
C4 O2 Ru1 125.44(17) . .
C7 C6 C3 174.0(3) . .
C6 C7 C8 172.7(3) . .
C13 C8 C9 118.7(3) . .
C13 C8 C7 122.6(3) . .
C9 C8 C7 118.7(3) . .
C10 C9 C8 120.8(3) . .
C10 C9 H7 119.6 . .
C8 C9 H7 119.6 . .
C9 C10 C11 120.0(3) . .
C9 C10 H8 120 . .
C11 C10 H8 120 . .
C10 C11 C12 120.2(3) . .
C10 C11 H9 119.9 . .
C12 C11 H9 119.9 . .
C13 C12 C11 120.4(3) . .
C13 C12 H10 119.8 . .
C11 C12 H10 119.8 . .
C12 C13 C8 120.0(3) . .
C12 C13 H11 120 . .
C8 C13 H11 120 . .
C15 O3 Ru1 125.74(17) . .
C15 C14 H12 109.5 . .
C15 C14 H13 109.5 . .
H12 C14 H13 109.5 . .
C15 C14 H14 109.5 . .
H12 C14 H14 109.5 . .
H13 C14 H14 109.5 . .
O3 C15 C16 125.7(3) . .
O3 C15 C14 114.8(2) . .
C16 C15 C14 119.6(3) . .
C15 C16 C15 124.7(4) 4_556 .
C15 C16 C17 117.63(18) 4_556 .
C15 C16 C17 117.63(18) . .
C18 C17 C16 180.0000(10) . .
C17 C18 C19 180.0000(10) . .
C20 C19 C20 118.9(5) . 4_556
C20 C19 C18 120.6(2) . .
C20 C19 C18 120.6(2) 4_556 .
C19 C20 C21 120.1(4) . .
C19 C20 H15 120 . .
C21 C20 H15 120 . .
C22 C21 C20 120.1(4) . .
C22 C21 H16 119.9 . .
C20 C21 H16 119.9 . .
C21 C22 C21 120.7(5) . 4_556
C21 C22 H17 119.6 . .
C21 C22 H17 119.6 4_556 .
O3 Ru1 O3 92.09(10) . 4_556
O3 Ru1 O2 177.09(7) . 4_556
O3 Ru1 O2 89.85(8) 4_556 4_556
O3 Ru1 O2 89.85(8) . .
O3 Ru1 O2 177.09(7) 4_556 .
O2 Ru1 O2 88.30(11) 4_556 .
O3 Ru1 O1 90.19(7) . 4_556
O3 Ru1 O1 88.46(8) 4_556 4_556
O2 Ru1 O1 92.03(7) 4_556 4_556
O2 Ru1 O1 89.37(8) . 4_556
O3 Ru1 O1 88.46(8) . .
O3 Ru1 O1 90.19(7) 4_556 .
O2 Ru1 O1 89.37(8) 4_556 .
O2 Ru1 O1 92.03(7) . .
O1 Ru1 O1 178.05(10) 4_556 .

loop_
_geom_bond_atom_site_label_1
_geom_bond_atom_site_label_2
_geom_bond_site_symmetry_2
_geom_bond_distance
C1 C2 . 1.505(4)
C1 H1 . 0.98
C1 H2 . 0.98
C1 H3 . 0.98
C2 O1 . 1.275(3)
C2 C3 . 1.416(4)
C3 C4 . 1.409(4)
C3 C6 . 1.436(4)
C4 O2 . 1.270(3)
C4 C5 . 1.504(4)
C5 H4 . 0.98
C5 H5 . 0.98
C5 H6 . 0.98
O1 Ru1 . 2.0066(19)
O2 Ru1 . 1.9974(18)
C6 C7 . 1.190(4)
C7 C8 . 1.438(4)
C8 C13 . 1.393(4)
C8 C9 . 1.400(4)
C9 C10 . 1.372(5)
C9 H7 . 0.95
C10 C11 . 1.377(5)
C10 H8 . 0.95
C11 C12 . 1.382(5)
C11 H9 . 0.95
C12 C13 . 1.379(4)
C12 H10 . 0.95
C13 H11 . 0.95
O3 C15 . 1.273(3)
O3 Ru1 . 1.9937(18)
C14 C15 . 1.499(4)
C14 H12 . 0.98
C14 H13 . 0.98
C14 H14 . 0.98
C15 C16 . 1.417(3)
C16 C15 4_556 1.417(3)
C16 C17 . 1.454(6)
C17 C18 . 1.160(6)
C18 C19 . 1.453(6)
C19 C20 . 1.390(4)
C19 C20 4_556 1.390(4)
C20 C21 . 1.400(5)
C20 H15 . 0.95
C21 C22 . 1.364(5)
C21 H16 . 0.95
C22 C21 4_556 1.364(5)
C22 H17 . 0.95
Ru1 O3 4_556 1.9937(18)
Ru1 O2 4_556 1.9973(18)
Ru1 O1 4_556 2.0066(19)

loop_
_geom_torsion_atom_site_label_1
_geom_torsion_atom_site_label_2
_geom_torsion_atom_site_label_3
_geom_torsion_atom_site_label_4
_geom_torsion
_geom_torsion_site_symmetry_1
_geom_torsion_site_symmetry_4
O1 C2 C3 C4 1.5(4) . .
C1 C2 C3 C4 -178.9(3) . .
O1 C2 C3 C6 -177.0(3) . .
C1 C2 C3 C6 2.6(4) . .
C2 C3 C4 O2 1.6(4) . .
C6 C3 C4 O2 -179.8(3) . .
C2 C3 C4 C5 -178.3(3) . .
C6 C3 C4 C5 0.4(4) . .
C3 C2 O1 Ru1 -3.3(4) . .
C1 C2 O1 Ru1 177.1(2) . .
C3 C4 O2 Ru1 -2.3(4) . .
C5 C4 O2 Ru1 177.54(18) . .
C4 C3 C6 C7 -5(3) . .
C2 C3 C6 C7 174(3) . .
C3 C6 C7 C8 -37(5) . .
C6 C7 C8 C13 -168(2) . .
C6 C7 C8 C9 12(3) . .
C13 C8 C9 C10 -0.6(5) . .
C7 C8 C9 C10 179.1(3) . .
C8 C9 C10 C11 0.1(6) . .
C9 C10 C11 C12 0.5(6) . .
C10 C11 C12 C13 -0.6(5) . .
C11 C12 C13 C8 0.1(4) . .
C9 C8 C13 C12 0.5(4) . .
C7 C8 C13 C12 -179.2(3) . .
Ru1 O3 C15 C16 -5.5(4) . .
Ru1 O3 C15 C14 174.83(18) . .
O3 C15 C16 C15 3.0(2) . 4_556
C14 C15 C16 C15 -177.3(3) . 4_556
O3 C15 C16 C17 -177.0(2) . .
C14 C15 C16 C17 2.7(3) . .
C15 C16 C17 C18 0E1(10) 4_556 .
C15 C16 C17 C18 0E1(10) . .
C16 C17 C18 C19 0E1(10) . .
C17 C18 C19 C20 0E1(10) . .
C17 C18 C19 C20 0E1(10) . 4_556
C20 C19 C20 C21 0.3(3) 4_556 .
C18 C19 C20 C21 -179.7(3) . .
C19 C20 C21 C22 -0.6(5) . .
C20 C21 C22 C21 0.3(3) . 4_556
C15 O3 Ru1 O3 2.65(17) . 4_556
C15 O3 Ru1 O2 -129.1(14) . 4_556
C15 O3 Ru1 O2 -179.5(2) . .
C15 O3 Ru1 O1 91.1(2) . 4_556
C15 O3 Ru1 O1 -87.5(2) . .
C4 O2 Ru1 O3 89.1(2) . .
C4 O2 Ru1 O3 -139.2(14) . 4_556
C4 O2 Ru1 O2 -88.7(2) . 4_556
C4 O2 Ru1 O1 179.3(2) . 4_556
C4 O2 Ru1 O1 0.6(2) . .
C2 O1 Ru1 O3 -87.7(2) . .
C2 O1 Ru1 O3 -179.8(2) . 4_556
C2 O1 Ru1 O2 90.4(2) . 4_556
C2 O1 Ru1 O2 2.1(2) . .
C2 O1 Ru1 O1 -133.8(2) . 4_556
